data_2230380
loop_
_publ_author_name
'Naicker, Tricia'
'Govender, Thavendran'
'Kruger, Hendrik G.'
'Maguire, Glenn E. M.'

_publ_section_title
;
 (1<i>S</i>,3<i>S</i>)-Methyl
 6,7-dimethoxy-1-phenyl-1,2,3,4-tetrahydroisoquinoline-3-carboxylate
;
_journal_coeditor_code IS2714
_journal_issue 6
_journal_name_full 'Acta Crystallographica Section E'
_journal_page_first o1501
_journal_paper_doi 10.1107/S1600536811018782
_journal_volume 67
_journal_year 2011
_chemical_formula_iupac 'C19 H21 N O4'
_chemical_formula_moiety 'C19 H21 N O4'
_chemical_formula_sum 'C19 H21 N O4'
_chemical_formula_weight 327.37
_chemical_melting_point 371
_chemical_name_systematic
;
(1<i>S</i>,3<i>S</i>)-Methyl
6,7-dimethoxy-1-phenyl-1,2,3,4-tetrahydroisoquinoline-3-carboxylate
;
_space_group_IT_number 4
_symmetry_cell_setting monoclinic
_symmetry_space_group_name_Hall 'P 2yb'
_symmetry_space_group_name_H-M 'P 1 21 1'
_atom_sites_solution_hydrogens geom
_atom_sites_solution_primary direct
_atom_sites_solution_secondary difmap
_audit_creation_method SHELXL-97
_cell_angle_alpha 90.00
_cell_angle_beta 94.475(2)
_cell_angle_gamma 90.00
_cell_formula_units_Z 2
_cell_length_a 9.3841(3)
_cell_length_b 6.3453(2)
_cell_length_c 14.2048(4)
_cell_measurement_reflns_used 4184
_cell_measurement_temperature 173(2)
_cell_measurement_theta_max 28.27
_cell_measurement_theta_min 2.18
_cell_volume 843.25(4)
_computing_cell_refinement 'DENZO-SMN (Otwinowski & Minor, 1997)'
_computing_data_collection 'COLLECT (Nonius, 2000)'
_computing_data_reduction 'DENZO-SMN (Otwinowski & Minor, 1997)'
_computing_molecular_graphics '<i>OLEX2</i> (Dolomanov <i>et al.</i>, 2009)'
_computing_publication_material 'SHELXL97 (Sheldrick, 2008)'
_computing_structure_refinement 'SHELXL97 (Sheldrick, 2008)'
_computing_structure_solution 'SHELXS97 (Sheldrick, 2008)'
_diffrn_ambient_temperature 173(2)
_diffrn_measured_fraction_theta_full 0.997
_diffrn_measured_fraction_theta_max 0.997
_diffrn_measurement_device_type 'Nonius KappaCCD'
_diffrn_measurement_method '\f and \w'
_diffrn_radiation_monochromator graphite
_diffrn_radiation_source 'fine-focus sealed tube'
_diffrn_radiation_type MoK\a
_diffrn_radiation_wavelength 0.71073
_diffrn_reflns_av_R_equivalents 0.0095
_diffrn_reflns_av_sigmaI/netI 0.0154
_diffrn_reflns_limit_h_max 12
_diffrn_reflns_limit_h_min -12
_diffrn_reflns_limit_k_max 8
_diffrn_reflns_limit_k_min -8
_diffrn_reflns_limit_l_max 18
_diffrn_reflns_limit_l_min -18
_diffrn_reflns_number 4184
_diffrn_reflns_theta_full 28.27
_diffrn_reflns_theta_max 28.27
_diffrn_reflns_theta_min 2.18
_diffrn_standards_decay_% 0
_exptl_absorpt_coefficient_mu 0.090
_exptl_absorpt_correction_T_max 0.9946
_exptl_absorpt_correction_T_min 0.9231
_exptl_absorpt_correction_type multi-scan
_exptl_absorpt_process_details '(SADABS; Sheldrick, 1996)'
_exptl_crystal_colour colourless
_exptl_crystal_density_diffrn 1.289
_exptl_crystal_density_method 'not measured'
_exptl_crystal_description needle
_exptl_crystal_F_000 348
_exptl_crystal_size_max 0.90
_exptl_crystal_size_mid 0.07
_exptl_crystal_size_min 0.06
_refine_diff_density_max 0.201
_refine_diff_density_min -0.125
_refine_ls_extinction_coef 0.014(4)
_refine_ls_extinction_expression Fc^*^=kFc[1+0.001xFc^2^\l^3^/sin(2\q)]^-1/4^
_refine_ls_extinction_method 'SHELXL97 (Sheldrick, 2008)'
_refine_ls_goodness_of_fit_ref 1.054
_refine_ls_hydrogen_treatment mixed
_refine_ls_matrix_type full
_refine_ls_number_parameters 222
_refine_ls_number_reflns 2275
_refine_ls_number_restraints 2
_refine_ls_restrained_S_all 1.055
_refine_ls_R_factor_all 0.0331
_refine_ls_R_factor_gt 0.0302
_refine_ls_shift/su_max 0.000
_refine_ls_shift/su_mean 0.000
_refine_ls_structure_factor_coef Fsqd
_refine_ls_weighting_details 'calc w=1/[\s^2^(Fo^2^)+(0.0478P)^2^+0.1004P] where P=(Fo^2^+2Fc^2^)/3'
_refine_ls_weighting_scheme calc
_refine_ls_wR_factor_gt 0.0795
_refine_ls_wR_factor_ref 0.0820
_reflns_number_gt 2138
_reflns_number_total 2275
_reflns_threshold_expression I>2\s(I)
_cod_data_source_file is2714.cif
_cod_data_source_block I
_cod_original_sg_symbol_H-M 'P 21'
_cod_database_code 2230380
_cod_database_fobs_code 2230380

loop_
_symmetry_equiv_pos_as_xyz
'x, y, z'
'-x, y+1/2, -z'

loop_
_atom_site_type_symbol
_atom_site_label
_atom_site_fract_x
_atom_site_fract_y
_atom_site_fract_z
_atom_site_U_iso_or_equiv
_atom_site_adp_type
_atom_site_calc_flag
_atom_site_refinement_flags
_atom_site_occupancy
_atom_site_symmetry_multiplicity
_atom_site_disorder_assembly
_atom_site_disorder_group
O O1 0.32761(13) 0.8193(2) 0.52227(9) 0.0421(3) Uani d . 1 1 . .
O O2 0.14691(13) 0.5304(2) 0.46573(8) 0.0377(3) Uani d . 1 1 . .
O O3 0.39059(11) -0.1210(2) 0.96117(8) 0.0372(3) Uani d . 1 1 . .
O O4 0.15273(11) -0.0802(2) 0.93763(8) 0.0359(3) Uani d . 1 1 . .
N N1 0.44475(13) 0.2219(2) 0.85516(9) 0.0286(3) Uani d D 1 1 . .
H H1N 0.4969(18) 0.214(4) 0.9118(11) 0.033(5) Uiso d D 1 1 . .
C C1 0.45806(15) 0.4396(3) 0.82212(10) 0.0276(3) Uani d . 1 1 . .
H H1 0.4271 0.5382 0.8715 0.033 Uiso calc R 1 1 . .
C C2 0.36095(14) 0.4684(2) 0.73185(10) 0.0260(3) Uani d . 1 1 . .
C C3 0.38575(16) 0.6398(3) 0.67243(11) 0.0303(3) Uani d . 1 1 . .
H H3 0.4558 0.7420 0.6921 0.036 Uiso calc R 1 1 . .
C C4 0.30923(16) 0.6610(3) 0.58571(11) 0.0309(3) Uani d . 1 1 . .
C C5 0.20784(15) 0.5077(3) 0.55602(10) 0.0299(3) Uani d . 1 1 . .
C C6 0.17693(14) 0.3466(3) 0.61690(10) 0.0273(3) Uani d . 1 1 . .
H H6 0.1036 0.2485 0.5984 0.033 Uiso calc R 1 1 . .
C C7 0.25316(14) 0.3266(2) 0.70613(10) 0.0250(3) Uani d . 1 1 . .
C C8 0.21706(15) 0.1462(3) 0.76978(10) 0.0274(3) Uani d . 1 1 . .
H H8A 0.2446 0.0110 0.7415 0.033 Uiso calc R 1 1 . .
H H8B 0.1127 0.1433 0.7759 0.033 Uiso calc R 1 1 . .
C C9 0.29613(15) 0.1715(3) 0.86760(10) 0.0259(3) Uani d . 1 1 . .
H H9 0.2524 0.2909 0.9011 0.031 Uiso calc R 1 1 . .
C C10 0.28876(15) -0.0258(3) 0.92677(10) 0.0273(3) Uani d . 1 1 . .
C C11 0.1344(2) -0.2585(3) 0.99879(13) 0.0423(4) Uani d . 1 1 . .
H H11A 0.0322 -0.2859 1.0025 0.063 Uiso calc R 1 1 . .
H H11B 0.1788 -0.2277 1.0621 0.063 Uiso calc R 1 1 . .
H H11C 0.1799 -0.3829 0.9733 0.063 Uiso calc R 1 1 . .
C C12 0.61296(15) 0.4843(3) 0.80537(10) 0.0291(3) Uani d . 1 1 . .
C C13 0.68782(16) 0.3487(3) 0.74980(11) 0.0374(4) Uani d . 1 1 . .
H H13 0.6419 0.2270 0.7229 0.045 Uiso calc R 1 1 . .
C C14 0.82974(17) 0.3906(4) 0.73342(12) 0.0426(4) Uani d . 1 1 . .
H H14 0.8798 0.2980 0.6951 0.051 Uiso calc R 1 1 . .
C C15 0.89763(17) 0.5663(4) 0.77280(13) 0.0431(4) Uani d . 1 1 . .
H H15 0.9951 0.5924 0.7631 0.052 Uiso calc R 1 1 . .
C C16 0.82347(18) 0.7041(3) 0.82631(13) 0.0419(4) Uani d . 1 1 . .
H H16 0.8695 0.8269 0.8520 0.050 Uiso calc R 1 1 . .
C C17 0.68109(16) 0.6639(3) 0.84278(11) 0.0339(3) Uani d . 1 1 . .
H H17 0.6307 0.7594 0.8796 0.041 Uiso calc R 1 1 . .
C C18 0.43336(19) 0.9743(3) 0.54802(15) 0.0450(4) Uani d . 1 1 . .
H H18A 0.4362 1.0782 0.4972 0.067 Uiso calc R 1 1 . .
H H18B 0.5270 0.9062 0.5585 0.067 Uiso calc R 1 1 . .
H H18C 0.4097 1.0450 0.6061 0.067 Uiso calc R 1 1 . .
C C19 0.0553(2) 0.3649(3) 0.43094(12) 0.0480(5) Uani d . 1 1 . .
H H19A 0.0173 0.3981 0.3664 0.072 Uiso calc R 1 1 . .
H H19B -0.0238 0.3498 0.4715 0.072 Uiso calc R 1 1 . .
H H19C 0.1094 0.2328 0.4308 0.072 Uiso calc R 1 1 . .

loop_
_atom_site_aniso_label
_atom_site_aniso_U_11
_atom_site_aniso_U_22
_atom_site_aniso_U_33
_atom_site_aniso_U_12
_atom_site_aniso_U_13
_atom_site_aniso_U_23
O1 0.0381(6) 0.0362(7) 0.0523(7) -0.0028(6) 0.0043(5) 0.0163(6)
O2 0.0426(6) 0.0405(7) 0.0296(5) -0.0005(6) -0.0009(4) 0.0067(5)
O3 0.0353(6) 0.0404(7) 0.0356(6) 0.0093(6) 0.0002(4) 0.0060(5)
O4 0.0313(5) 0.0380(7) 0.0380(6) -0.0025(5) -0.0002(4) 0.0088(5)
N1 0.0229(6) 0.0322(7) 0.0299(6) 0.0000(5) -0.0032(5) 0.0002(6)
C1 0.0234(6) 0.0302(8) 0.0290(7) -0.0003(6) 0.0007(5) -0.0056(6)
C2 0.0214(6) 0.0254(7) 0.0315(7) 0.0018(6) 0.0031(5) -0.0026(6)
C3 0.0237(6) 0.0251(7) 0.0422(8) 0.0006(6) 0.0023(5) -0.0008(7)
C4 0.0263(6) 0.0281(8) 0.0390(8) 0.0036(6) 0.0077(6) 0.0067(7)
C5 0.0266(7) 0.0337(8) 0.0296(7) 0.0040(6) 0.0030(5) 0.0018(6)
C6 0.0237(6) 0.0286(7) 0.0296(7) 0.0000(6) 0.0012(5) -0.0001(6)
C7 0.0218(6) 0.0257(7) 0.0276(6) 0.0017(6) 0.0027(5) -0.0004(6)
C8 0.0243(6) 0.0284(7) 0.0289(7) -0.0023(6) -0.0012(5) 0.0021(6)
C9 0.0240(6) 0.0271(7) 0.0267(6) 0.0021(6) 0.0017(5) -0.0016(6)
C10 0.0302(7) 0.0291(8) 0.0223(6) 0.0015(6) 0.0008(5) -0.0040(6)
C11 0.0477(9) 0.0388(10) 0.0404(9) -0.0081(8) 0.0035(7) 0.0082(8)
C12 0.0232(6) 0.0350(8) 0.0284(7) -0.0005(6) -0.0017(5) -0.0012(6)
C13 0.0290(7) 0.0449(10) 0.0381(8) 0.0022(8) 0.0010(6) -0.0077(8)
C14 0.0299(7) 0.0590(12) 0.0394(8) 0.0068(8) 0.0068(6) -0.0014(9)
C15 0.0247(7) 0.0602(12) 0.0445(9) -0.0010(8) 0.0029(6) 0.0106(9)
C16 0.0314(8) 0.0473(11) 0.0460(9) -0.0093(8) -0.0031(7) 0.0041(9)
C17 0.0286(7) 0.0370(9) 0.0357(8) -0.0045(7) 0.0002(6) -0.0014(7)
C18 0.0414(9) 0.0287(9) 0.0673(12) -0.0008(8) 0.0203(8) 0.0072(9)
C19 0.0671(12) 0.0411(11) 0.0331(8) 0.0001(10) -0.0126(8) 0.0006(8)

loop_
_atom_type_symbol
_atom_type_description
_atom_type_scat_dispersion_real
_atom_type_scat_dispersion_imag
_atom_type_scat_source
C C 0.0033 0.0000 'International Tables Vol C Tables 4.2.6.8 and 6.1.1.4'
H H 0.0000 0.0000 'International Tables Vol C Tables 4.2.6.8 and 6.1.1.4'
N N 0.0061 0.0000 'International Tables Vol C Tables 4.2.6.8 and 6.1.1.4'
O O 0.0106 0.0000 'International Tables Vol C Tables 4.2.6.8 and 6.1.1.4'

loop_
_geom_angle_atom_site_label_1
_geom_angle_atom_site_label_2
_geom_angle_atom_site_label_3
_geom_angle_site_symmetry_1
_geom_angle_site_symmetry_3
_geom_angle
_geom_angle_publ_flag
C4 O1 C18 . . 117.28(14) ?
C5 O2 C19 . . 116.41(13) ?
C10 O4 C11 . . 115.40(13) ?
C9 N1 C1 . . 110.63(12) ?
C9 N1 H1N . . 109.5(12) ?
C1 N1 H1N . . 106.5(15) ?
N1 C1 C12 . . 109.42(13) ?
N1 C1 C2 . . 108.75(12) ?
C12 C1 C2 . . 111.26(12) ?
N1 C1 H1 . . 109.1 ?
C12 C1 H1 . . 109.1 ?
C2 C1 H1 . . 109.1 ?
C7 C2 C3 . . 119.79(13) ?
C7 C2 C1 . . 121.43(13) ?
C3 C2 C1 . . 118.75(13) ?
C4 C3 C2 . . 120.72(14) ?
C4 C3 H3 . . 119.6 ?
C2 C3 H3 . . 119.6 ?
O1 C4 C3 . . 125.04(15) ?
O1 C4 C5 . . 115.36(14) ?
C3 C4 C5 . . 119.55(14) ?
O2 C5 C6 . . 124.75(14) ?
O2 C5 C4 . . 115.61(14) ?
C6 C5 C4 . . 119.64(13) ?
C5 C6 C7 . . 120.76(14) ?
C5 C6 H6 . . 119.6 ?
C7 C6 H6 . . 119.6 ?
C2 C7 C6 . . 119.20(13) ?
C2 C7 C8 . . 121.88(12) ?
C6 C7 C8 . . 118.89(13) ?
C7 C8 C9 . . 110.34(12) ?
C7 C8 H8A . . 109.6 ?
C9 C8 H8A . . 109.6 ?
C7 C8 H8B . . 109.6 ?
C9 C8 H8B . . 109.6 ?
H8A C8 H8B . . 108.1 ?
N1 C9 C10 . . 109.60(12) ?
N1 C9 C8 . . 108.29(11) ?
C10 C9 C8 . . 112.19(12) ?
N1 C9 H9 . . 108.9 ?
C10 C9 H9 . . 108.9 ?
C8 C9 H9 . . 108.9 ?
O3 C10 O4 . . 123.84(15) ?
O3 C10 C9 . . 124.95(14) ?
O4 C10 C9 . . 111.20(12) ?
O4 C11 H11A . . 109.5 ?
O4 C11 H11B . . 109.5 ?
H11A C11 H11B . . 109.5 ?
O4 C11 H11C . . 109.5 ?
H11A C11 H11C . . 109.5 ?
H11B C11 H11C . . 109.5 ?
C17 C12 C13 . . 119.00(14) ?
C17 C12 C1 . . 120.67(14) ?
C13 C12 C1 . . 120.31(14) ?
C12 C13 C14 . . 120.43(18) ?
C12 C13 H13 . . 119.8 ?
C14 C13 H13 . . 119.8 ?
C15 C14 C13 . . 120.18(18) ?
C15 C14 H14 . . 119.9 ?
C13 C14 H14 . . 119.9 ?
C14 C15 C16 . . 119.84(16) ?
C14 C15 H15 . . 120.1 ?
C16 C15 H15 . . 120.1 ?
C15 C16 C17 . . 120.37(18) ?
C15 C16 H16 . . 119.8 ?
C17 C16 H16 . . 119.8 ?
C12 C17 C16 . . 120.14(16) ?
C12 C17 H17 . . 119.9 ?
C16 C17 H17 . . 119.9 ?
O1 C18 H18A . . 109.5 ?
O1 C18 H18B . . 109.5 ?
H18A C18 H18B . . 109.5 ?
O1 C18 H18C . . 109.5 ?
H18A C18 H18C . . 109.5 ?
H18B C18 H18C . . 109.5 ?
O2 C19 H19A . . 109.5 ?
O2 C19 H19B . . 109.5 ?
H19A C19 H19B . . 109.5 ?
O2 C19 H19C . . 109.5 ?
H19A C19 H19C . . 109.5 ?
H19B C19 H19C . . 109.5 ?

loop_
_geom_bond_atom_site_label_1
_geom_bond_atom_site_label_2
_geom_bond_site_symmetry_2
_geom_bond_distance
_geom_bond_publ_flag
O1 C4 . 1.3696(19) ?
O1 C18 . 1.424(2) ?
O2 C5 . 1.3704(18) ?
O2 C19 . 1.421(2) ?
O3 C10 . 1.2017(18) ?
O4 C10 . 1.3429(18) ?
O4 C11 . 1.445(2) ?
N1 C9 . 1.4552(18) ?
N1 C1 . 1.467(2) ?
N1 H1N . 0.909(14) ?
C1 C12 . 1.5178(19) ?
C1 C2 . 1.525(2) ?
C1 H1 . 1.0000 ?
C2 C7 . 1.381(2) ?
C2 C3 . 1.407(2) ?
C3 C4 . 1.383(2) ?
C3 H3 . 0.9500 ?
C4 C5 . 1.403(2) ?
C5 C6 . 1.384(2) ?
C6 C7 . 1.4118(18) ?
C6 H6 . 0.9500 ?
C7 C8 . 1.513(2) ?
C8 C9 . 1.5317(19) ?
C8 H8A . 0.9900 ?
C8 H8B . 0.9900 ?
C9 C10 . 1.512(2) ?
C9 H9 . 1.0000 ?
C11 H11A . 0.9800 ?
C11 H11B . 0.9800 ?
C11 H11C . 0.9800 ?
C12 C17 . 1.392(2) ?
C12 C13 . 1.394(2) ?
C13 C14 . 1.395(2) ?
C13 H13 . 0.9500 ?
C14 C15 . 1.380(3) ?
C14 H14 . 0.9500 ?
C15 C16 . 1.382(3) ?
C15 H15 . 0.9500 ?
C16 C17 . 1.398(2) ?
C16 H16 . 0.9500 ?
C17 H17 . 0.9500 ?
C18 H18A . 0.9800 ?
C18 H18B . 0.9800 ?
C18 H18C . 0.9800 ?
C19 H19A . 0.9800 ?
C19 H19B . 0.9800 ?
C19 H19C . 0.9800 ?

loop_
_geom_hbond_atom_site_label_D
_geom_hbond_atom_site_label_H
_geom_hbond_atom_site_label_A
_geom_hbond_site_symmetry_A
_geom_hbond_distance_DH
_geom_hbond_distance_HA
_geom_hbond_distance_DA
_geom_hbond_angle_DHA
N1 H1N O3 2_657 0.910(16) 2.2741(18) 3.0918(17) 149(2)
C1 H1 O3 1_565 1.00 2.55 3.503(2) 160
C19 H19B O2 2_546 0.98 2.53 3.270(2) 132

loop_
_geom_torsion_atom_site_label_1
_geom_torsion_atom_site_label_2
_geom_torsion_atom_site_label_3
_geom_torsion_atom_site_label_4
_geom_torsion_site_symmetry_1
_geom_torsion_site_symmetry_2
_geom_torsion_site_symmetry_3
_geom_torsion_site_symmetry_4
_geom_torsion
_geom_torsion_publ_flag
C9 N1 C1 C12 . . . . -177.34(12) ?
C9 N1 C1 C2 . . . . -55.63(14) ?
N1 C1 C2 C7 . . . . 16.42(18) ?
C12 C1 C2 C7 . . . . 137.00(14) ?
N1 C1 C2 C3 . . . . -161.44(13) ?
C12 C1 C2 C3 . . . . -40.86(19) ?
C7 C2 C3 C4 . . . . -4.0(2) ?
C1 C2 C3 C4 . . . . 173.89(14) ?
C18 O1 C4 C3 . . . . -0.3(2) ?
C18 O1 C4 C5 . . . . -177.71(14) ?
C2 C3 C4 O1 . . . . -178.59(14) ?
C2 C3 C4 C5 . . . . -1.2(2) ?
C19 O2 C5 C6 . . . . -5.8(2) ?
C19 O2 C5 C4 . . . . 173.61(15) ?
O1 C4 C5 O2 . . . . 3.6(2) ?
C3 C4 C5 O2 . . . . -174.04(14) ?
O1 C4 C5 C6 . . . . -177.03(13) ?
C3 C4 C5 C6 . . . . 5.4(2) ?
O2 C5 C6 C7 . . . . 175.00(14) ?
C4 C5 C6 C7 . . . . -4.4(2) ?
C3 C2 C7 C6 . . . . 5.0(2) ?
C1 C2 C7 C6 . . . . -172.82(13) ?
C3 C2 C7 C8 . . . . -176.77(13) ?
C1 C2 C7 C8 . . . . 5.4(2) ?
C5 C6 C7 C2 . . . . -0.9(2) ?
C5 C6 C7 C8 . . . . -179.14(14) ?
C2 C7 C8 C9 . . . . 9.86(19) ?
C6 C7 C8 C9 . . . . -171.91(13) ?
C1 N1 C9 C10 . . . . -163.99(11) ?
C1 N1 C9 C8 . . . . 73.33(15) ?
C7 C8 C9 N1 . . . . -46.80(16) ?
C7 C8 C9 C10 . . . . -167.89(11) ?
C11 O4 C10 O3 . . . . 3.2(2) ?
C11 O4 C10 C9 . . . . -175.80(13) ?
N1 C9 C10 O3 . . . . 2.7(2) ?
C8 C9 C10 O3 . . . . 123.00(16) ?
N1 C9 C10 O4 . . . . -178.38(12) ?
C8 C9 C10 O4 . . . . -58.05(15) ?
N1 C1 C12 C17 . . . . -130.54(15) ?
C2 C1 C12 C17 . . . . 109.27(16) ?
N1 C1 C12 C13 . . . . 51.37(18) ?
C2 C1 C12 C13 . . . . -68.82(19) ?
C17 C12 C13 C14 . . . . 1.2(3) ?
C1 C12 C13 C14 . . . . 179.29(16) ?
C12 C13 C14 C15 . . . . 0.5(3) ?
C13 C14 C15 C16 . . . . -1.9(3) ?
C14 C15 C16 C17 . . . . 1.6(3) ?
C13 C12 C17 C16 . . . . -1.4(2) ?
C1 C12 C17 C16 . . . . -179.55(15) ?
C15 C16 C17 C12 . . . . 0.1(3) ?

loop_
_cod_related_entry_id
_cod_related_entry_database
_cod_related_entry_code
1 ChemSpider 9704734
